data_2214593
loop_
_publ_author_name
'Butcher, Ray J.'
'Jasinski, Jerry P.'
'Narayana, B.'
'Mayekar, Anil. N.'
'Yathirajan, H. S.'

_publ_section_title
;
 2,4-Diacetylquinoline
;
_journal_coeditor_code CI2417
_journal_issue 8
_journal_name_full 'Acta Crystallographica Section E'
_journal_page_first o3557
_journal_page_last o3557
_journal_paper_doi 10.1107/S1600536807034769
_journal_volume 63
_journal_year 2007
_chemical_formula_iupac 'C13 H11 N O2'
_chemical_formula_moiety 'C13 H11 N O2'
_chemical_formula_sum 'C13 H11 N O2'
_chemical_formula_weight 213.23
_chemical_name_systematic
;
2,4-Diacetylquinoline
;
_space_group_IT_number 14
_symmetry_cell_setting monoclinic
_symmetry_space_group_name_Hall '-P 2yn'
_symmetry_space_group_name_H-M 'P 1 21/n 1'
_atom_sites_solution_hydrogens geom
_atom_sites_solution_primary direct
_atom_sites_solution_secondary difmap
_cell_angle_alpha 90.00
_cell_angle_beta 105.704(9)
_cell_angle_gamma 90.00
_cell_formula_units_Z 4
_cell_length_a 7.5285(6)
_cell_length_b 15.0366(12)
_cell_length_c 9.7202(7)
_cell_measurement_reflns_used 1840
_cell_measurement_temperature 203
_cell_measurement_theta_max 32.5419
_cell_measurement_theta_min 4.5499
_cell_volume 1059.28(15)
_computing_cell_refinement CrysAlisPro
_computing_data_collection 'CrysAlisPro (Oxford Diffraction, 2007)'
_computing_data_reduction CrysAlisPro
_computing_molecular_graphics 'ORTEP-3 (Farrugia, 1997)'
_computing_publication_material 'WinGX (Farrugia, 1999)'
_computing_structure_refinement 'SHELXL97 (Sheldrick, 1997)'
_computing_structure_solution 'SHELXS97 (Sheldrick, 1997)'
_diffrn_ambient_temperature 203
_diffrn_detector_area_resol_mean 10.5081
_diffrn_measured_fraction_theta_full 0.992
_diffrn_measured_fraction_theta_max 0.911
_diffrn_measurement_device_type 'Oxford Diffraction Gemini R'
_diffrn_measurement_method '\f and \w'
_diffrn_radiation_monochromator graphite
_diffrn_radiation_source 'fine-focus sealed tube'
_diffrn_radiation_type MoK\a
_diffrn_radiation_wavelength 0.71073
_diffrn_reflns_av_R_equivalents 0.0578
_diffrn_reflns_av_sigmaI/netI 0.2707
_diffrn_reflns_limit_h_max 11
_diffrn_reflns_limit_h_min -11
_diffrn_reflns_limit_k_max 19
_diffrn_reflns_limit_k_min -22
_diffrn_reflns_limit_l_max 14
_diffrn_reflns_limit_l_min -14
_diffrn_reflns_number 9975
_diffrn_reflns_theta_full 25.00
_diffrn_reflns_theta_max 32.62
_diffrn_reflns_theta_min 4.56
_diffrn_standards_decay_% 0
_diffrn_standards_number 0
_exptl_absorpt_coefficient_mu 0.091
_exptl_absorpt_correction_type none
_exptl_crystal_colour 'pale yellow'
_exptl_crystal_density_diffrn 1.337
_exptl_crystal_density_method 'not measured'
_exptl_crystal_description prism
_exptl_crystal_F_000 448
_exptl_crystal_size_max 0.57
_exptl_crystal_size_mid 0.43
_exptl_crystal_size_min 0.41
_refine_diff_density_max 0.291
_refine_diff_density_min -0.195
_refine_ls_extinction_method none
_refine_ls_goodness_of_fit_ref 0.752
_refine_ls_hydrogen_treatment constr
_refine_ls_matrix_type full
_refine_ls_number_parameters 147
_refine_ls_number_reflns 3533
_refine_ls_number_restraints 0
_refine_ls_restrained_S_all 0.752
_refine_ls_R_factor_all 0.1600
_refine_ls_R_factor_gt 0.0487
_refine_ls_shift/su_max 0.001
_refine_ls_shift/su_mean 0.000
_refine_ls_structure_factor_coef Fsqd
_refine_ls_weighting_details 'calc w = 1/[\s^2^(Fo^2^)+(0.0508P)^2^] where P=(Fo^2^+2Fc^2^)/3'
_refine_ls_weighting_scheme calc
_refine_ls_wR_factor_gt 0.0974
_refine_ls_wR_factor_ref 0.1144
_reflns_number_gt 1078
_reflns_number_total 3533
_reflns_threshold_expression I>2\s(I)
_cod_data_source_file ci2417.cif
_cod_data_source_block I
_cod_original_cell_volume 1059.28(14)
_cod_original_sg_symbol_H-M 'P 21/n'
_cod_database_code 2214593
_cod_database_fobs_code 2214593

loop_
_symmetry_equiv_pos_as_xyz
'x, y, z'
'-x+1/2, y+1/2, -z+1/2'
'-x, -y, -z'
'x-1/2, -y-1/2, z-1/2'

loop_
_atom_site_type_symbol
_atom_site_label
_atom_site_fract_x
_atom_site_fract_y
_atom_site_fract_z
_atom_site_U_iso_or_equiv
_atom_site_adp_type
_atom_site_calc_flag
_atom_site_refinement_flags
_atom_site_occupancy
O O1 -0.19345(15) 0.03032(8) -0.46646(11) 0.0490(3) Uani d . 1
O O2 0.25235(18) 0.21491(9) 0.09646(12) 0.0755(5) Uani d . 1
N N 0.09472(16) -0.07751(9) -0.17029(12) 0.0350(3) Uani d . 1
C C1 0.0180(2) -0.00917(10) -0.24815(15) 0.0327(4) Uani d . 1
C C2 0.05337(19) 0.07988(11) -0.20552(15) 0.0337(4) Uani d . 1
H H2 -0.0049 0.1260 -0.2664 0.040 Uiso calc R 1
C C3 0.17264(19) 0.09967(10) -0.07536(15) 0.0322(4) Uani d . 1
C C4 0.26019(19) 0.02745(11) 0.01274(15) 0.0313(4) Uani d . 1
C C5 0.3888(2) 0.03630(11) 0.14916(16) 0.0384(4) Uani d . 1
H H5 0.4245 0.0934 0.1858 0.046 Uiso calc R 1
C C6 0.4609(2) -0.03655(12) 0.22760(17) 0.0432(4) Uani d . 1
H H6 0.5448 -0.0290 0.3180 0.052 Uiso calc R 1
C C7 0.4124(2) -0.12220(12) 0.17607(17) 0.0444(5) Uani d . 1
H H7 0.4613 -0.1718 0.2324 0.053 Uiso calc R 1
C C8 0.2942(2) -0.13380(11) 0.04399(17) 0.0408(4) Uani d . 1
H H8 0.2644 -0.1916 0.0085 0.049 Uiso calc R 1
C C9 0.21614(19) -0.06001(10) -0.03993(15) 0.0327(4) Uani d . 1
C C10 -0.1207(2) -0.02998(11) -0.38780(16) 0.0375(4) Uani d . 1
C C11 -0.1623(2) -0.12551(11) -0.42487(18) 0.0516(5) Uani d . 1
H H11A -0.2681 -0.1296 -0.5079 0.077 Uiso calc R 1
H H11B -0.1896 -0.1557 -0.3448 0.077 Uiso calc R 1
H H11C -0.0564 -0.1532 -0.4460 0.077 Uiso calc R 1
C C12 0.1988(2) 0.19507(11) -0.02893(17) 0.0424(4) Uani d . 1
C C13 0.1504(2) 0.26635(12) -0.13877(18) 0.0595(5) Uani d . 1
H H13A 0.1814 0.3238 -0.0933 0.089 Uiso calc R 1
H H13B 0.0192 0.2642 -0.1856 0.089 Uiso calc R 1
H H13C 0.2190 0.2576 -0.2090 0.089 Uiso calc R 1

loop_
_atom_site_aniso_label
_atom_site_aniso_U_11
_atom_site_aniso_U_22
_atom_site_aniso_U_33
_atom_site_aniso_U_12
_atom_site_aniso_U_13
_atom_site_aniso_U_23
O1 0.0586(8) 0.0419(8) 0.0376(7) 0.0030(6) -0.0023(6) 0.0038(6)
O2 0.1174(11) 0.0434(9) 0.0470(8) 0.0042(8) -0.0099(7) -0.0099(7)
N 0.0388(7) 0.0316(8) 0.0335(7) -0.0013(6) 0.0077(6) 0.0007(6)
C1 0.0387(9) 0.0292(9) 0.0292(9) -0.0001(7) 0.0075(7) 0.0021(7)
C2 0.0374(9) 0.0323(9) 0.0308(9) 0.0025(7) 0.0084(7) 0.0042(7)
C3 0.0362(9) 0.0290(9) 0.0308(9) -0.0004(7) 0.0081(7) 0.0002(8)
C4 0.0308(8) 0.0328(10) 0.0298(8) 0.0004(7) 0.0074(7) 0.0007(7)
C5 0.0380(9) 0.0378(11) 0.0364(9) 0.0029(8) 0.0048(7) -0.0012(8)
C6 0.0391(9) 0.0534(13) 0.0324(9) 0.0031(9) 0.0015(7) 0.0007(9)
C7 0.0452(10) 0.0426(12) 0.0414(10) 0.0091(8) 0.0048(8) 0.0102(9)
C8 0.0447(10) 0.0316(10) 0.0443(10) 0.0047(8) 0.0087(8) 0.0061(8)
C9 0.0329(8) 0.0339(10) 0.0303(8) -0.0012(7) 0.0071(7) 0.0024(8)
C10 0.0420(9) 0.0369(10) 0.0315(9) 0.0013(8) 0.0062(7) 0.0015(8)
C11 0.0627(11) 0.0378(11) 0.0434(10) -0.0064(9) -0.0041(9) -0.0031(9)
C12 0.0435(10) 0.0356(11) 0.0415(10) 0.0010(8) 0.0002(8) -0.0023(9)
C13 0.0752(13) 0.0351(11) 0.0554(11) -0.0019(10) -0.0045(10) 0.0005(9)

loop_
_atom_type_symbol
_atom_type_description
_atom_type_scat_dispersion_real
_atom_type_scat_dispersion_imag
_atom_type_scat_source
C C 0.0033 0.0016 'International Tables Vol C Tables 4.2.6.8 and 6.1.1.4'
H H 0.0000 0.0000 'International Tables Vol C Tables 4.2.6.8 and 6.1.1.4'
N N 0.0061 0.0033 'International Tables Vol C Tables 4.2.6.8 and 6.1.1.4'
O O 0.0106 0.0060 'International Tables Vol C Tables 4.2.6.8 and 6.1.1.4'

loop_
_geom_angle_atom_site_label_1
_geom_angle_atom_site_label_2
_geom_angle_atom_site_label_3
_geom_angle
C1 N C9 117.46(13)
N C1 C2 123.82(13)
N C1 C10 116.53(14)
C2 C1 C10 119.60(13)
C3 C2 C1 120.21(14)
C3 C2 H2 119.9
C1 C2 H2 119.9
C2 C3 C4 117.95(14)
C2 C3 C12 118.99(13)
C4 C3 C12 122.99(13)
C9 C4 C5 117.24(14)
C9 C4 C3 117.63(13)
C5 C4 C3 125.13(15)
C6 C5 C4 121.02(16)
C6 C5 H5 119.5
C4 C5 H5 119.5
C5 C6 C7 121.08(15)
C5 C6 H6 119.5
C7 C6 H6 119.5
C8 C7 C6 119.87(16)
C8 C7 H7 120.1
C6 C7 H7 120.1
C7 C8 C9 120.63(16)
C7 C8 H8 119.7
C9 C8 H8 119.7
N C9 C8 116.95(14)
N C9 C4 122.92(13)
C8 C9 C4 120.10(13)
O1 C10 C11 122.41(14)
O1 C10 C1 119.76(15)
C11 C10 C1 117.82(14)
C10 C11 H11A 109.5
C10 C11 H11B 109.5
H11A C11 H11B 109.5
C10 C11 H11C 109.5
H11A C11 H11C 109.5
H11B C11 H11C 109.5
O2 C12 C13 119.64(16)
O2 C12 C3 121.21(15)
C13 C12 C3 119.10(13)
C12 C13 H13A 109.5
C12 C13 H13B 109.5
H13A C13 H13B 109.5
C12 C13 H13C 109.5
H13A C13 H13C 109.5
H13B C13 H13C 109.5

loop_
_geom_bond_atom_site_label_1
_geom_bond_atom_site_label_2
_geom_bond_distance
O1 C10 1.2164(17)
O2 C12 1.2128(17)
N C1 1.3137(18)
N C9 1.3723(17)
C1 C2 1.406(2)
C1 C10 1.505(2)
C2 C3 1.3713(19)
C2 H2 0.94
C3 C4 1.429(2)
C3 C12 1.501(2)
C4 C9 1.418(2)
C4 C5 1.4206(19)
C5 C6 1.361(2)
C5 H5 0.94
C6 C7 1.394(2)
C6 H6 0.94
C7 C8 1.361(2)
C7 H7 0.94
C8 C9 1.408(2)
C8 H8 0.94
C10 C11 1.493(2)
C11 H11A 0.97
C11 H11B 0.97
C11 H11C 0.97
C12 C13 1.487(2)
C13 H13A 0.97
C13 H13B 0.97
C13 H13C 0.97

loop_
_geom_hbond_atom_site_label_D
_geom_hbond_atom_site_label_H
_geom_hbond_atom_site_label_A
_geom_hbond_site_symmetry_A
_geom_hbond_distance_DH
_geom_hbond_distance_HA
_geom_hbond_distance_DA
_geom_hbond_angle_DHA
C13 H13A O1 4_666 0.97 2.57 3.531(2) 173
C13 H13B O2 4_565 0.97 2.51 3.392(2) 151

loop_
_geom_torsion_atom_site_label_1
_geom_torsion_atom_site_label_2
_geom_torsion_atom_site_label_3
_geom_torsion_atom_site_label_4
_geom_torsion
C9 N C1 C2 0.0(2)
C9 N C1 C10 -177.46(12)
N C1 C2 C3 -0.6(2)
C10 C1 C2 C3 176.78(13)
C1 C2 C3 C4 0.9(2)
C1 C2 C3 C12 -176.29(14)
C2 C3 C4 C9 -0.7(2)
C12 C3 C4 C9 176.44(13)
C2 C3 C4 C5 179.12(13)
C12 C3 C4 C5 -3.8(2)
C9 C4 C5 C6 -2.3(2)
C3 C4 C5 C6 177.91(15)
C4 C5 C6 C7 0.6(2)
C5 C6 C7 C8 1.5(3)
C6 C7 C8 C9 -1.7(2)
C1 N C9 C8 178.57(13)
C1 N C9 C4 0.2(2)
C7 C8 C9 N -178.39(14)
C7 C8 C9 C4 0.0(2)
C5 C4 C9 N -179.72(12)
C3 C4 C9 N 0.1(2)
C5 C4 C9 C8 2.0(2)
C3 C4 C9 C8 -178.20(13)
N C1 C10 O1 -178.24(14)
C2 C1 C10 O1 4.2(2)
N C1 C10 C11 1.2(2)
C2 C1 C10 C11 -176.43(15)
C2 C3 C12 O2 156.46(15)
C4 C3 C12 O2 -20.6(2)
C2 C3 C12 C13 -20.9(2)
C4 C3 C12 C13 162.01(14)

loop_
_cod_related_entry_id
_cod_related_entry_database
_cod_related_entry_code
1 ChemSpider 21123976
